data_7237909
loop_
_publ_author_name
'Ksi\;adzyna, Martyna'
'G\;agor, Anna'
'Piecha-Bisiorek, Anna'
'Ci\.zman, Agnieszka'
'Medycki, Wojciech'
'Jakubas, Ryszard'

_publ_section_title
;
 Exploring a hybrid ferroelectric with a 1-D perovskite-like structure:
 bis(pyrrolidinium) pentachloroantimonate(iii)
;
_journal_issue 33
_journal_name_full 'Journal of Materials Chemistry C'
_journal_page_first 10360
_journal_paper_doi 10.1039/C9TC02849H
_journal_volume 7
_journal_year 2019
_chemical_formula_sum 'C8 H20 Cl5 N2 Sb'
_chemical_formula_weight 443.26
_space_group_crystal_system orthorhombic
_space_group_IT_number 31
_space_group_name_Hall 'P 2ac -2'
_space_group_name_H-M_alt 'P m n 21'
_audit_creation_method SHELXL-2018/3
_audit_update_record
;
2019-05-27 deposited with the CCDC.	2019-07-24 downloaded from the CCDC.
;
_cell_angle_alpha 90
_cell_angle_beta 90
_cell_angle_gamma 90
_cell_formula_units_Z 4
_cell_length_a 8.5385(6)
_cell_length_b 11.0894(5)
_cell_length_c 17.9031(4)
_cell_measurement_reflns_used 3401
_cell_measurement_temperature 254.99(10)
_cell_measurement_theta_max 24.8040
_cell_measurement_theta_min 3.0000
_cell_volume 1695.19(15)
_computing_cell_refinement 'CrysAlisPro 1.171.38.43 (Rigaku OD, 2015)'
_computing_data_collection 'CrysAlisPro 1.171.38.43 (Rigaku OD, 2015)'
_computing_data_reduction 'CrysAlisPro 1.171.38.43 (Rigaku OD, 2015)'
_computing_structure_refinement 'SHELXL-2018/3 (Sheldrick, 2018)'
_computing_structure_solution 'SHELXT 2018/2 (Sheldrick, 2018)'
_diffrn_ambient_environment N~2~
_diffrn_ambient_temperature 254.99(10)
_diffrn_detector 'CCD plate'
_diffrn_detector_area_resol_mean 10.6249
_diffrn_detector_type Atlas
_diffrn_measured_fraction_theta_full 0.998
_diffrn_measured_fraction_theta_max 0.998
_diffrn_measurement_device 'four-circle diffractometer'
_diffrn_measurement_device_type 'Xcalibur, Atlas'
_diffrn_radiation_monochromator graphite
_diffrn_radiation_probe x-ray
_diffrn_radiation_type 'Mo K\a'
_diffrn_radiation_wavelength 0.71073
_diffrn_reflns_av_R_equivalents 0.0190
_diffrn_reflns_av_unetI/netI 0.0195
_diffrn_reflns_Laue_measured_fraction_full 0.998
_diffrn_reflns_Laue_measured_fraction_max 0.998
_diffrn_reflns_limit_h_max 10
_diffrn_reflns_limit_h_min -10
_diffrn_reflns_limit_k_max 13
_diffrn_reflns_limit_k_min -8
_diffrn_reflns_limit_l_max 21
_diffrn_reflns_limit_l_min -14
_diffrn_reflns_number 12609
_diffrn_reflns_point_group_measured_fraction_full 0.795
_diffrn_reflns_point_group_measured_fraction_max 0.795
_diffrn_reflns_theta_full 25.679
_diffrn_reflns_theta_max 25.679
_diffrn_reflns_theta_min 2.643
_diffrn_source 'fine-focus sealed X-ray tube'
_diffrn_source_type 'Enhance (Mo) X-ray Source'
_exptl_absorpt_coefficient_mu 2.396
_exptl_absorpt_correction_T_max 1.00000
_exptl_absorpt_correction_T_min 0.72787
_exptl_absorpt_correction_type multi-scan
_exptl_absorpt_process_details
;
CrysAlisPro 1.171.38.43 (Rigaku Oxford Diffraction, 2015)
Empirical absorption correction using spherical harmonics,
 implemented in SCALE3 ABSPACK scaling algorithm.
;
_exptl_crystal_density_diffrn 1.737
_exptl_crystal_description needle
_exptl_crystal_F_000 872
_exptl_crystal_preparation ferroelectric
_exptl_crystal_size_max 0.25
_exptl_crystal_size_mid 0.11
_exptl_crystal_size_min 0.10
_refine_diff_density_max 0.920
_refine_diff_density_min -0.726
_refine_diff_density_rms 0.129
_refine_ls_abs_structure_details
;
 Refined as an inversion twin.
;
_refine_ls_abs_structure_Flack 0.50(12)
_refine_ls_extinction_method none
_refine_ls_goodness_of_fit_ref 1.034
_refine_ls_hydrogen_treatment undef
_refine_ls_matrix_type full
_refine_ls_number_parameters 153
_refine_ls_number_reflns 2743
_refine_ls_number_restraints 69
_refine_ls_restrained_S_all 1.034
_refine_ls_R_factor_all 0.0754
_refine_ls_R_factor_gt 0.0649
_refine_ls_shift/su_max 0.013
_refine_ls_shift/su_mean 0.001
_refine_ls_structure_factor_coef Fsqd
_refine_ls_weighting_details 'w=1/[\s^2^(Fo^2^)+(0.1373P)^2^+1.1179P] where P=(Fo^2^+2Fc^2^)/3'
_refine_ls_weighting_scheme calc
_refine_ls_wR_factor_gt 0.1814
_refine_ls_wR_factor_ref 0.1974
_reflns_Friedel_coverage 0.541
_reflns_Friedel_fraction_full 0.578
_reflns_Friedel_fraction_max 0.578
_reflns_number_gt 2240
_reflns_number_total 2743
_reflns_threshold_expression 'I > 2\s(I)'
_cod_data_source_file c9tc02849h3.cif
_cod_data_source_block Pmn21-trans
_cod_database_code 7237909
_shelx_shelxl_version_number 2018/3
_shelx_space_group_comment
;
The symmetry employed for this shelxl refinement is uniquely defined
by the following loop, which should always be used as a source of
symmetry information in preference to the above space-group names.
They are only intended as comments.
;
_oxdiff_exptl_absorpt_empirical_full_min 0.876
_oxdiff_exptl_absorpt_empirical_full_max 1.338
_oxdiff_exptl_absorpt_empirical_details
;
Empirical correction (ABSPACK) includes:
- Absorption correction using spherical harmonics
- Frame scaling
;

loop_
_space_group_symop_operation_xyz
'x, y, z'
'-x+1/2, -y, z+1/2'
'x+1/2, -y, z+1/2'
'-x, y, z'

loop_
_atom_site_label
_atom_site_type_symbol
_atom_site_fract_x
_atom_site_fract_y
_atom_site_fract_z
_atom_site_U_iso_or_equiv
_atom_site_adp_type
_atom_site_occupancy
_atom_site_site_symmetry_order
_atom_site_calc_flag
_atom_site_refinement_flags_posn
_atom_site_refinement_flags_adp
_atom_site_refinement_flags_occupancy
Sb1 Sb 0.000000 -0.42274(14) 0.4930(9) 0.0901(5) Uani 1 2 d S T P
Sb2 Sb -0.500000 -0.11229(14) 0.3563(9) 0.0889(5) Uani 1 2 d S T P
Cl10 Cl 0.1993(8) -0.5366(6) 0.5562(10) 0.154(2) Uani 1 1 d . . .
Cl12 Cl -0.7004(7) 0.0115(6) 0.3006(9) 0.141(2) Uani 1 1 d . . .
Cl21 Cl -0.500000 -0.2464(8) 0.2462(10) 0.137(3) Uani 1 2 d S T P
Cl20 Cl 0.000000 -0.2700(9) 0.5962(10) 0.150(3) Uani 1 2 d S T P
Cl30 Cl 0.000000 -0.6030(13) 0.3851(11) 0.236(8) Uani 1 2 d S T P
Cl31 Cl 0.500000 1.0392(9) -0.5102(11) 0.190(5) Uani 1 2 d S T P
Cl40 Cl -0.2512(8) -0.2731(7) 0.4160(9) 0.155(2) Uani 1 1 d . . .
N10 N 0.047(2) -0.246(2) 0.2781(16) 0.082(6) Uiso 0.5 1 d D . P
C20 C -0.034(8) -0.178(5) 0.220(3) 0.19(3) Uiso 0.5 1 d D . P
C30 C 0.00(3) -0.244(4) 0.153(3) 0.173(16) Uiso 1 2 d D . P
C40 C -0.03(2) -0.360(8) 0.186(6) 0.33(6) Uiso 0.5 1 d D . P
C50 C -0.051(10) -0.351(6) 0.266(5) 0.26(4) Uiso 0.5 1 d D . P
C21 C 0.542(4) 0.6946(19) -0.4022(12) 0.150(7) Uiso 0.5 1 d D . P
C31 C 0.573(4) 0.699(2) -0.3226(11) 0.150(7) Uiso 0.5 1 d D . P
C41 C 0.500000 0.813(2) -0.3050(11) 0.150(7) Uiso 1 2 d DS . P
C51 C 0.636(2) 0.854(3) -0.3459(12) 0.150(7) Uiso 0.5 1 d D . P
N11 N 0.591(3) 0.816(2) -0.4203(10) 0.150(7) Uiso 0.5 1 d D . P
N13 N 0.432(5) 0.479(3) 0.3685(14) 0.200(11) Uiso 0.5 1 d D . P
C23 C 0.500000 0.441(3) 0.2980(18) 0.200(11) Uiso 1 2 d DS . P
C33 C 0.597(6) 0.334(3) 0.2934(15) 0.200(11) Uiso 0.5 1 d D . P
C43 C 0.596(6) 0.311(4) 0.3731(14) 0.200(11) Uiso 0.5 1 d D . P
C53 C 0.500000 0.390(3) 0.4184(18) 0.200(11) Uiso 1 2 d DS . P
N12 N 0.096(2) 0.027(3) 0.5055(10) 0.161(8) Uani 0.5 1 d D U P
C22 C 0.000000 0.085(3) 0.4490(8) 0.154(8) Uani 1 2 d DS TU P
C32 C -0.1328(18) 0.125(3) 0.4927(11) 0.153(8) Uani 0.5 1 d D U P
C42 C -0.053(3) 0.164(2) 0.5600(12) 0.156(8) Uani 0.5 1 d D U P
C52 C 0.000000 0.042(2) 0.5717(10) 0.158(8) Uani 1 2 d DS TU P

loop_
_atom_site_aniso_label
_atom_site_aniso_U_11
_atom_site_aniso_U_22
_atom_site_aniso_U_33
_atom_site_aniso_U_23
_atom_site_aniso_U_13
_atom_site_aniso_U_12
Sb1 0.1063(10) 0.0996(9) 0.0644(8) 0.0118(7) 0.000 0.000
Sb2 0.1073(10) 0.0975(8) 0.0618(8) 0.0110(7) 0.000 0.000
Cl10 0.162(5) 0.155(5) 0.145(6) 0.035(4) -0.030(5) 0.037(4)
Cl12 0.136(4) 0.152(4) 0.136(5) 0.028(4) -0.022(4) 0.032(4)
Cl21 0.210(8) 0.132(5) 0.071(4) -0.013(4) 0.000 0.000
Cl20 0.208(9) 0.153(7) 0.089(5) -0.028(5) 0.000 0.000
Cl30 0.41(2) 0.187(10) 0.108(8) -0.054(7) 0.000 0.000
Cl31 0.326(15) 0.139(6) 0.104(6) -0.031(6) 0.000 0.000
Cl40 0.190(5) 0.168(5) 0.108(4) 0.014(4) -0.029(4) 0.053(5)
N12 0.175(17) 0.201(19) 0.106(14) 0.004(15) 0.003(6) 0.009(7)
C22 0.166(17) 0.197(19) 0.098(13) 0.000(14) 0.000 0.000
C32 0.172(18) 0.19(2) 0.101(14) 0.000(15) 0.002(6) 0.004(8)
C42 0.180(19) 0.190(19) 0.097(14) 0.004(15) 0.001(8) 0.005(8)
C52 0.188(18) 0.189(19) 0.097(13) 0.003(15) 0.000 0.000

loop_
_atom_type_symbol
_atom_type_description
_atom_type_scat_dispersion_real
_atom_type_scat_dispersion_imag
_atom_type_scat_source
C C 0.0033 0.0016 'International Tables Vol C Tables 4.2.6.8 and 6.1.1.4'
H H 0.0000 0.0000 'International Tables Vol C Tables 4.2.6.8 and 6.1.1.4'
N N 0.0061 0.0033 'International Tables Vol C Tables 4.2.6.8 and 6.1.1.4'
Cl Cl 0.1484 0.1585 'International Tables Vol C Tables 4.2.6.8 and 6.1.1.4'
Sb Sb -0.5866 1.5461 'International Tables Vol C Tables 4.2.6.8 and 6.1.1.4'

loop_
_geom_angle_atom_site_label_1
_geom_angle_atom_site_label_2
_geom_angle_atom_site_label_3
_geom_angle
_geom_angle_site_symmetry_1
Cl10 Sb1 Cl10 90.2(4) 4
Cl10 Sb1 Cl20 90.5(3) 4
Cl10 Sb1 Cl20 90.5(3) .
Cl10 Sb1 Cl30 87.1(3) 4
Cl10 Sb1 Cl30 87.1(3) .
Cl20 Sb1 Cl30 176.5(4) .
Cl10 Sb1 Cl40 90.0(2) 4
Cl10 Sb1 Cl40 178.5(2) .
Cl20 Sb1 Cl40 88.0(2) .
Cl30 Sb1 Cl40 94.4(3) .
Cl12 Sb2 Cl12 90.5(3) 4_455
Cl12 Sb2 Cl21 90.7(2) 4_455
Cl12 Sb2 Cl21 90.7(2) .
Cl12 Sb2 Cl40 89.0(2) 4_455
Cl12 Sb2 Cl40 176.4(2) .
Cl21 Sb2 Cl40 85.7(2) .
Cl12 Sb2 Cl31 25.19(17) 4_455
Cl12 Sb2 Cl31 69.55(16) .
Cl21 Sb2 Cl31 77.58(19) .
Cl40 Sb2 Cl31 109.08(16) .
Sb2 Cl40 Sb1 173.7(3) .

loop_
_geom_bond_atom_site_label_1
_geom_bond_atom_site_label_2
_geom_bond_distance
_geom_bond_site_symmetry_2
Sb1 Cl10 2.402(6) 4
Sb1 Cl10 2.402(6) .
Sb1 Cl20 2.506(9) .
Sb1 Cl30 2.780(11) .
Sb1 Cl40 3.043(6) .
Sb2 Cl12 2.409(5) 4_455
Sb2 Cl12 2.409(5) .
Sb2 Cl21 2.469(7) .
Sb2 Cl40 2.972(6) .
N10 C50 1.450(13) .
N10 C20 1.460(13) .
C20 C30 1.449(13) .
C20 C30 1.44(11) 4
C30 C40 1.451(13) .
C30 C40 1.44(11) 4
C40 C50 1.453(13) .
C21 N11 1.4500(13) .
C21 C31 1.4501(13) .
C31 C41 1.4500(13) .
C41 C51 1.4500(13) .
C41 C51 1.4500(13) 4_655
C51 N11 1.4501(13) .
N13 C53 1.4500(13) .
N13 C23 1.4501(13) .
C23 C33 1.4499(13) 4_655
C23 C33 1.4500(13) .
C33 C43 1.4500(13) .
C43 C53 1.4500(13) .
N12 C22 1.4495(13) .
N12 C52 1.4496(13) .
C22 C32 1.4494(13) 4
C22 C32 1.4494(13) .
C32 C42 1.4497(13) .
C42 C52 1.4498(13) .
